data_4310990
loop_
_publ_author_name
'Laura H. van Poppel'
'Thomas L. Groy'
'M. Tyler Caudle'

_publ_section_title
;
 Carbon-Sulfur Bond Cleavage in Bis(N-alkyldithiocarbamato)cadmium(II)
 Complexes: Heterolytic Desulfurization Coupled to Topochemical Proton
 Transfer
;
_journal_name_full 'Inorganic Chemistry'
_journal_page_first 3180
_journal_page_last 3188
_journal_paper_doi 10.1021/ic035135v
_journal_volume 43
_journal_year 2004
_chemical_formula_sum 'C12 H24 Cd N2 S4'
_chemical_formula_weight 436.97
_chemical_name_systematic
; 
 ? 
;
_space_group_IT_number 29
_symmetry_cell_setting orthorhombic
_symmetry_space_group_name_Hall 'P 2c -2ac'
_symmetry_space_group_name_H-M 'P c a 21'
_atom_sites_solution_hydrogens geom
_atom_sites_solution_primary direct
_atom_sites_solution_secondary difmap
_audit_creation_method SHELXL-97
_cell_angle_alpha 90.00
_cell_angle_beta 90.00
_cell_angle_gamma 90.00
_cell_formula_units_Z 4
_cell_length_a 14.6353(7)
_cell_length_b 4.1454(2)
_cell_length_c 30.3184(15)
_cell_measurement_reflns_used 8661
_cell_measurement_temperature 298(2)
_cell_measurement_theta_max 27.46
_cell_measurement_theta_min 2.69
_cell_volume 1839.39(15)
_computing_cell_refinement 'SAINT V6.28A'
_computing_data_collection 'SAINT V6.28A'
_computing_data_reduction 'SAINT V6.28A'
_computing_molecular_graphics 'Bruker SHELXTL Ver. 5.1 (1997)'
_computing_publication_material 'Bruker SHELXTL Ver. 5.1 (1997)'
_computing_structure_refinement 'SHELXL-97 (Sheldrick, 1997)'
_computing_structure_solution 'SHELXS-97 (Sheldrick, 1990)'
_diffrn_ambient_temperature 298(2)
_diffrn_measured_fraction_theta_full 0.998
_diffrn_measured_fraction_theta_max 0.998
_diffrn_measurement_device_type 'Bruker SMART APEX'
_diffrn_measurement_method '\w scan'
_diffrn_radiation_monochromator graphite
_diffrn_radiation_source 'fine-focus sealed tube'
_diffrn_radiation_type MoK\a
_diffrn_radiation_wavelength 0.71073
_diffrn_reflns_av_R_equivalents 0.0474
_diffrn_reflns_av_sigmaI/netI 0.0442
_diffrn_reflns_limit_h_max 17
_diffrn_reflns_limit_h_min -17
_diffrn_reflns_limit_k_max 4
_diffrn_reflns_limit_k_min -4
_diffrn_reflns_limit_l_max 36
_diffrn_reflns_limit_l_min -36
_diffrn_reflns_number 12098
_diffrn_reflns_theta_full 25.02
_diffrn_reflns_theta_max 25.02
_diffrn_reflns_theta_min 2.69
_diffrn_standards_decay_% 0.00
_exptl_absorpt_coefficient_mu 1.631
_exptl_absorpt_correction_T_max 0.9985
_exptl_absorpt_correction_T_min 0.5995
_exptl_absorpt_correction_type empirical
_exptl_absorpt_process_details 'Bruker SADABS'
_exptl_crystal_colour Colorless
_exptl_crystal_density_diffrn 1.578
_exptl_crystal_density_method 'not measured'
_exptl_crystal_description Plate
_exptl_crystal_F_000 888
_exptl_crystal_size_max 0.55
_exptl_crystal_size_mid 0.45
_exptl_crystal_size_min 0.008
_refine_diff_density_max 2.120
_refine_diff_density_min -0.677
_refine_diff_density_rms 0.143
_refine_ls_abs_structure_details 'Flack H D (1983), Acta Cryst. A39, 876-881'
_refine_ls_abs_structure_Flack 0.46(8)
_refine_ls_extinction_method none
_refine_ls_goodness_of_fit_ref 1.198
_refine_ls_hydrogen_treatment mixed
_refine_ls_matrix_type full
_refine_ls_number_parameters 152
_refine_ls_number_reflns 3189
_refine_ls_number_restraints 0
_refine_ls_restrained_S_all 1.198
_refine_ls_R_factor_all 0.0640
_refine_ls_R_factor_gt 0.0611
_refine_ls_shift/su_max 0.038
_refine_ls_shift/su_mean 0.008
_refine_ls_structure_factor_coef Fsqd
_refine_ls_weighting_details 'calc w=1/[\s^2^(Fo^2^)+(0.0603P)^2^+8.0813P] where P=(Fo^2^+2Fc^2^)/3'
_refine_ls_weighting_scheme calc
_refine_ls_wR_factor_gt 0.1439
_refine_ls_wR_factor_ref 0.1457
_reflns_number_gt 3037
_reflns_number_total 3189
_reflns_threshold_expression >2sigma(I)
_cod_data_source_file ic035135vsi20030930_035254.cif
_cod_data_source_block pca21
_cod_depositor_comments
;
The following automatic conversions were performed:
'_symmetry_cell_setting' value 'Orthorhombic' changed to 'orthorhombic'
according to '/home/saulius/struct/CIF-dictionaries/cif_core.dic'
dictionary named 'cif_core.dic' version 2.4.1 from
2010-06-29.

'_exptl_absorpt_correction_type' value 'Empirical' changed to
'empirical' according to
'/home/saulius/struct/CIF-dictionaries/cif_core.dic' dictionary named
'cif_core.dic' version 2.4.1 from 2010-06-29.

Automatic conversion script
Id: cif_fix_enum 1527 2010-12-29 10:47:43Z saulius 
;
_cod_database_code 4310990

loop_
_symmetry_equiv_pos_as_xyz
'x, y, z'
'-x, -y, z+1/2'
'x+1/2, -y, z'
'-x+1/2, y, z+1/2'

loop_
_atom_site_label
_atom_site_type_symbol
_atom_site_fract_x
_atom_site_fract_y
_atom_site_fract_z
_atom_site_U_iso_or_equiv
_atom_site_adp_type
_atom_site_occupancy
_atom_site_symmetry_multiplicity
_atom_site_calc_flag
_atom_site_refinement_flags
_atom_site_disorder_assembly
_atom_site_disorder_group
Cd1 Cd 0.87507(5) 0.25024(19) 0.2500 0.0351(2) Uani 1 1 d . . .
S1A S 1.00205(15) -0.2090(5) 0.24121(7) 0.0258(5) Uani 1 1 d . . .
S2A S 0.93763(16) 0.0757(8) 0.32633(11) 0.0344(6) Uani 1 1 d . . .
C1A C 1.0172(5) -0.141(2) 0.2984(3) 0.0238(19) Uani 1 1 d . . .
N1A N 1.0878(5) -0.2758(18) 0.3169(3) 0.0296(18) Uani 1 1 d . . .
H1AA H 1.1255 -0.3743 0.2998 0.035 Uiso 1 1 calc R . .
C2A C 1.1092(7) -0.275(3) 0.3639(3) 0.033(2) Uani 1 1 d . . .
H2AA H 1.0678 -0.4196 0.3792 0.040 Uiso 1 1 calc R . .
H2AB H 1.1004 -0.0598 0.3757 0.040 Uiso 1 1 calc R . .
C3A C 1.2057(7) -0.380(3) 0.3719(4) 0.040(2) Uani 1 1 d . . .
H3AA H 1.2468 -0.2352 0.3564 0.048 Uiso 1 1 calc R . .
H3AB H 1.2142 -0.5946 0.3597 0.048 Uiso 1 1 calc R . .
C4A C 1.2310(8) -0.385(3) 0.4210(4) 0.045(3) Uani 1 1 d . . .
H4AA H 1.2229 -0.1684 0.4326 0.054 Uiso 1 1 calc R . .
H4AB H 1.1879 -0.5236 0.4362 0.054 Uiso 1 1 calc R . .
C5A C 1.3222(7) -0.491(2) 0.4319(4) 0.029(2) Uiso 1 1 d . . .
H5AA H 1.3289 -0.7046 0.4194 0.035 Uiso 1 1 calc R . .
H5AB H 1.3637 -0.3515 0.4158 0.035 Uiso 1 1 calc R . .
C6A C 1.3556(9) -0.508(3) 0.4743(5) 0.048(3) Uiso 1 1 d . . .
H6AA H 1.4185 -0.5737 0.4735 0.073 Uiso 1 1 calc R . .
H6AB H 1.3207 -0.6632 0.4908 0.073 Uiso 1 1 calc R . .
H6AC H 1.3508 -0.3007 0.4881 0.073 Uiso 1 1 calc R . .
S1B S 0.74800(15) 0.7082(5) 0.25897(7) 0.0245(5) Uani 1 1 d . . .
S2B S 0.80750(14) 0.4237(7) 0.17254(11) 0.0288(5) Uani 1 1 d . . .
C1B C 0.7335(5) 0.647(2) 0.2023(3) 0.0228(18) Uani 1 1 d . . .
N1B N 0.6627(5) 0.7813(19) 0.1835(3) 0.0312(19) Uani 1 1 d . . .
H1BA H 0.6246 0.8803 0.2004 0.037 Uiso 1 1 calc R . .
C2B C 0.6426(6) 0.778(2) 0.1365(4) 0.033(2) Uani 1 1 d . . .
H2BA H 0.6520 0.5620 0.1249 0.040 Uiso 1 1 calc R . .
H2BB H 0.6837 0.9231 0.1212 0.040 Uiso 1 1 calc R . .
C3B C 0.5435(6) 0.882(3) 0.1286(4) 0.034(2) Uani 1 1 d . . .
H3BA H 0.5027 0.7257 0.1421 0.041 Uiso 1 1 calc R . .
H3BB H 0.5331 1.0885 0.1427 0.041 Uiso 1 1 calc R . .
C4B C 0.5212(7) 0.910(4) 0.0800(3) 0.046(3) Uani 1 1 d . . .
H4BA H 0.5339 0.7074 0.0651 0.056 Uiso 1 1 calc R . .
H4BB H 0.5582 1.0773 0.0665 0.056 Uiso 1 1 calc R . .
C5B C 0.4146(10) 0.998(3) 0.0758(5) 0.059(4) Uiso 1 1 d . . .
H5BA H 0.4003 1.2005 0.0903 0.071 Uiso 1 1 calc R . .
H5BB H 0.3761 0.8285 0.0877 0.071 Uiso 1 1 calc R . .
C6B C 0.4047(15) 1.028(6) 0.0167(8) 0.112(8) Uiso 1 1 d . . .
H6BA H 0.3434 1.0870 0.0091 0.168 Uiso 1 1 calc R . .
H6BB H 0.4192 0.8230 0.0036 0.168 Uiso 1 1 calc R . .
H6BC H 0.4464 1.1884 0.0060 0.168 Uiso 1 1 calc R . .

loop_
_atom_site_aniso_label
_atom_site_aniso_U_11
_atom_site_aniso_U_22
_atom_site_aniso_U_33
_atom_site_aniso_U_23
_atom_site_aniso_U_13
_atom_site_aniso_U_12
Cd1 0.0343(3) 0.0343(3) 0.0367(3) 0.0038(2) -0.0066(3) 0.0100(2)
S1A 0.0262(10) 0.0257(11) 0.0255(14) 0.0046(10) 0.0014(9) 0.0020(8)
S2A 0.0306(13) 0.0435(14) 0.0292(13) 0.0100(13) 0.0028(10) 0.0294(11)
C1A 0.019(4) 0.025(5) 0.028(5) 0.007(4) 0.006(3) -0.003(3)
N1A 0.023(4) 0.032(5) 0.033(5) -0.003(3) -0.006(3) 0.002(3)
C2A 0.027(6) 0.046(6) 0.027(5) 0.006(4) -0.010(4) 0.000(4)
C3A 0.038(6) 0.045(7) 0.036(6) 0.009(5) 0.003(4) 0.016(5)
C4A 0.057(8) 0.017(5) 0.061(8) 0.000(5) -0.012(6) -0.004(5)
S1B 0.0251(10) 0.0267(11) 0.0218(14) 0.0029(10) -0.0004(8) -0.0007(8)
S2B 0.0209(11) 0.0372(13) 0.0285(13) -0.0117(12) -0.0021(9) -0.0067(9)
C1B 0.011(4) 0.015(5) 0.042(5) -0.003(4) 0.003(4) -0.002(3)
N1B 0.022(4) 0.042(5) 0.030(5) -0.001(3) 0.005(3) 0.005(3)
C2B 0.025(5) 0.034(6) 0.040(6) -0.004(4) 0.000(4) 0.011(4)
C3B 0.024(5) 0.036(6) 0.043(6) 0.006(5) -0.010(4) -0.008(5)
C4B 0.042(6) 0.090(9) 0.008(4) 0.000(5) -0.007(4) 0.009(6)

loop_
_atom_type_symbol
_atom_type_description
_atom_type_scat_dispersion_real
_atom_type_scat_dispersion_imag
_atom_type_scat_source
C C 0.0033 0.0016 'International Tables Vol C Tables 4.2.6.8 and 6.1.1.4'
H H 0.0000 0.0000 'International Tables Vol C Tables 4.2.6.8 and 6.1.1.4'
N N 0.0061 0.0033 'International Tables Vol C Tables 4.2.6.8 and 6.1.1.4'
S S 0.1246 0.1234 'International Tables Vol C Tables 4.2.6.8 and 6.1.1.4'
Cd Cd -0.8075 1.2024 'International Tables Vol C Tables 4.2.6.8 and 6.1.1.4'

loop_
_geom_angle_atom_site_label_1
_geom_angle_atom_site_label_2
_geom_angle_atom_site_label_3
_geom_angle
_geom_angle_site_symmetry_1
_geom_angle_site_symmetry_3
_geom_angle_publ_flag
S2A Cd1 S2B 178.72(10) . . ?
S2A Cd1 S1B 110.70(8) . . ?
S2B Cd1 S1B 68.73(7) . . ?
S2A Cd1 S1A 69.19(8) . . ?
S2B Cd1 S1A 111.38(8) . . ?
S1B Cd1 S1A 179.84(9) . . ?
S2A Cd1 S1A 94.07(8) . 1_565 ?
S2B Cd1 S1A 87.04(8) . 1_565 ?
S1B Cd1 S1A 84.66(7) . 1_565 ?
S1A Cd1 S1A 95.45(7) . 1_565 ?
S2A Cd1 S1B 85.83(9) . 1_545 ?
S2B Cd1 S1B 93.07(7) . 1_545 ?
S1B Cd1 S1B 95.37(7) . 1_545 ?
S1A Cd1 S1B 84.52(7) . 1_545 ?
S1A Cd1 S1B 179.89(8) 1_565 1_545 ?
C1A S1A Cd1 82.9(3) . . ?
C1A S1A Cd1 96.4(3) . 1_545 ?
Cd1 S1A Cd1 95.45(7) . 1_545 ?
C1A S2A Cd1 86.8(3) . . ?
N1A C1A S2A 123.8(8) . . ?
N1A C1A S1A 116.9(7) . . ?
S2A C1A S1A 119.1(5) . . ?
C1A N1A C2A 126.1(9) . . ?
N1A C2A C3A 111.0(9) . . ?
C2A C3A C4A 112.7(9) . . ?
C5A C4A C3A 116.7(10) . . ?
C6A C5A C4A 124.0(11) . . ?
C1B S1B Cd1 83.2(3) . . ?
C1B S1B Cd1 95.6(3) . 1_565 ?
Cd1 S1B Cd1 95.37(7) . 1_565 ?
C1B S2B Cd1 85.1(3) . . ?
N1B C1B S2B 120.6(8) . . ?
N1B C1B S1B 117.5(7) . . ?
S2B C1B S1B 121.9(5) . . ?
C1B N1B C2B 125.6(8) . . ?
N1B C2B C3B 110.0(8) . . ?
C4B C3B C2B 112.2(9) . . ?
C3B C4B C5B 107.6(9) . . ?
C4B C5B C6B 99.8(11) . . ?

loop_
_geom_bond_atom_site_label_1
_geom_bond_atom_site_label_2
_geom_bond_distance
_geom_bond_site_symmetry_2
_geom_bond_publ_flag
Cd1 S2A 2.592(3) . ?
Cd1 S2B 2.648(3) . ?
Cd1 S1B 2.672(2) . ?
Cd1 S1A 2.674(2) . ?
Cd1 S1A 2.924(2) 1_565 ?
Cd1 S1B 2.929(2) 1_545 ?
S1A C1A 1.770(10) . ?
S1A Cd1 2.924(2) 1_545 ?
S2A C1A 1.698(9) . ?
C1A N1A 1.302(12) . ?
N1A C2A 1.460(13) . ?
C2A C3A 1.499(14) . ?
C3A C4A 1.535(16) . ?
C4A C5A 1.444(15) . ?
C5A C6A 1.375(18) . ?
S1B C1B 1.749(10) . ?
S1B Cd1 2.929(2) 1_565 ?
S2B C1B 1.686(9) . ?
C1B N1B 1.308(12) . ?
N1B C2B 1.454(14) . ?
C2B C3B 1.533(13) . ?
C3B C4B 1.514(13) . ?
C4B C5B 1.607(18) . ?
C5B C6B 1.80(3) . ?
